data_4121449
loop_
_publ_author_name
'Yeon, Jeongho'
'Smith, Mark D.'
'Tapp, Joshua'
'M\"oller, Angela'
'Zur Loye, Hans-Conrad'

_publ_section_title
;
 Application of a Mild Hydrothermal Approach Containing an in Situ
 Reduction Step to the Growth of Single Crystals of the Quaternary
 U(IV)-Containing Fluorides Na4MU6F30 (M = Mn(2+), Co(2+), Ni(2+), Cu(2+),
 and Zn(2+)) Crystal Growth, Structures, and Magnetic Properties.
;
_journal_issue 10
_journal_name_full 'Journal of the American Chemical Society'
_journal_page_first 3955
_journal_page_last 3963
_journal_paper_doi 10.1021/ja412725r
_journal_volume 136
_journal_year 2014
_chemical_formula_moiety 'F30 Na4 U6 Zn'
_chemical_formula_sum 'F30 Na4 U6 Zn'
_chemical_formula_weight 2155.51
_chemical_name_systematic
; 
 ? 
;
_space_group_crystal_system trigonal
_space_group_IT_number 165
_space_group_name_Hall '-P 3 2"c'
_space_group_name_H-M_alt 'P -3 c 1'
_symmetry_space_group_name_Hall '-P 3 2"c'
_symmetry_space_group_name_H-M 'P -3 c 1'
_audit_creation_method SHELXL-2013
_cell_angle_alpha 90
_cell_angle_beta 90
_cell_angle_gamma 120
_cell_formula_units_Z 2
_cell_length_a 9.8783(7)
_cell_length_b 9.8783(7)
_cell_length_c 13.0455(18)
_cell_measurement_reflns_used 2254
_cell_measurement_temperature 100(2)
_cell_measurement_theta_max 30.742
_cell_measurement_theta_min 3.123
_cell_volume 1102.44(19)
_computing_cell_refinement 'SAINT-Plus Version 6.45 (Bruker, 2001)'
_computing_data_collection 'SMART Version 5.625 (Bruker, 2001)'
_computing_data_reduction 'SAINT-Plus Version 6.45 (Bruker, 2001)'
_computing_molecular_graphics various
_computing_publication_material various
_computing_structure_refinement 'SHELXL-2013 (Sheldrick, 2013)'
_computing_structure_solution 'SHELXS97 (Sheldrick, 1997)'
_diffrn_ambient_temperature 100(2)
_diffrn_measured_fraction_theta_full 0.999
_diffrn_measured_fraction_theta_max 1.000
_diffrn_measurement_device_type 'Bruker SMART APEX CCD diffractometer'
_diffrn_measurement_method 'omega and phi scans'
_diffrn_radiation_type MoK\a
_diffrn_radiation_wavelength 0.71073
_diffrn_reflns_av_R_equivalents 0.0815
_diffrn_reflns_av_unetI/netI 0.0394
_diffrn_reflns_Laue_measured_fraction_full 0.999
_diffrn_reflns_Laue_measured_fraction_max 1.000
_diffrn_reflns_limit_h_max 15
_diffrn_reflns_limit_h_min -14
_diffrn_reflns_limit_k_max 14
_diffrn_reflns_limit_k_min -15
_diffrn_reflns_limit_l_max 19
_diffrn_reflns_limit_l_min -21
_diffrn_reflns_number 22793
_diffrn_reflns_point_group_measured_fraction_full 0.999
_diffrn_reflns_point_group_measured_fraction_max 1.000
_diffrn_reflns_theta_full 25.242
_diffrn_reflns_theta_max 34.986
_diffrn_reflns_theta_min 2.381
_exptl_absorpt_coefficient_mu 45.294
_exptl_absorpt_correction_T_max 1.0000
_exptl_absorpt_correction_T_min 0.5217
_exptl_absorpt_correction_type multi-scan
_exptl_absorpt_process_details 'SADABS Version 2.05 (Bruker, 2001)'
_exptl_crystal_colour green
_exptl_crystal_density_diffrn 6.493
_exptl_crystal_density_method 'not measured'
_exptl_crystal_description 'hexagonal plate'
_exptl_crystal_F_000 1792
_exptl_crystal_size_max 0.040
_exptl_crystal_size_mid 0.040
_exptl_crystal_size_min 0.020
_refine_diff_density_max 5.633
_refine_diff_density_min -3.399
_refine_diff_density_rms 0.507
_refine_ls_extinction_method none
_refine_ls_goodness_of_fit_ref 1.079
_refine_ls_hydrogen_treatment undef
_refine_ls_matrix_type full
_refine_ls_number_parameters 66
_refine_ls_number_reflns 1625
_refine_ls_number_restraints 0
_refine_ls_restrained_S_all 1.079
_refine_ls_R_factor_all 0.0469
_refine_ls_R_factor_gt 0.0361
_refine_ls_shift/su_max 0.000
_refine_ls_shift/su_mean 0.000
_refine_ls_structure_factor_coef Fsqd
_refine_ls_weighting_details
; 
 w=1/[\s^2^(Fo^2^)+(0.0329P)^2^+11.5343P] 
 where P=(Fo^2^+2Fc^2^)/3 
;
_refine_ls_weighting_scheme calc
_refine_ls_wR_factor_gt 0.0719
_refine_ls_wR_factor_ref 0.0757
_reflns_Friedel_coverage 0.000
_reflns_number_gt 1382
_reflns_number_total 1625
_reflns_threshold_expression 'I > 2\s(I)'
_cod_data_source_file ja412725r_si_002.cif
_cod_data_source_block Na4ZnU6F30
_cod_original_cell_volume 1102.4(2)
_cod_database_code 4121449
_shelx_estimated_absorpt_t_min 0.265
_shelx_estimated_absorpt_t_max 0.464

loop_
_space_group_symop_operation_xyz
'x, y, z'
'-y, x-y, z'
'-x+y, -x, z'
'y, x, -z+1/2'
'x-y, -y, -z+1/2'
'-x, -x+y, -z+1/2'
'-x, -y, -z'
'y, -x+y, -z'
'x-y, x, -z'
'-y, -x, z-1/2'
'-x+y, y, z-1/2'
'x, x-y, z-1/2'

loop_
_atom_site_label
_atom_site_type_symbol
_atom_site_fract_x
_atom_site_fract_y
_atom_site_fract_z
_atom_site_U_iso_or_equiv
_atom_site_adp_type
_atom_site_occupancy
_atom_site_site_symmetry_order
_atom_site_calc_flag
_atom_site_refinement_flags_posn
_atom_site_refinement_flags_adp
_atom_site_refinement_flags_occupancy
U1 U 0.39830(3) 0.32314(3) 0.39833(2) 0.00716(8) Uani 1 1 d . . .
Zn1 Zn 0.0000 0.0000 0.2500 0.0136(4) Uani 1 6 d S T P
Na1 Na 0.3333 0.6667 0.3401(4) 0.0100(9) Uani 1 3 d S T P
Na2 Na 0.0000 0.0000 0.5000 0.0185(16) Uani 1 6 d S T P
Na3 Na 0.040(3) 0.338(3) 0.2882(18) 0.026(5) Uiso 0.1667 1 d . . P
F1 F 0.3053(5) 0.4372(5) 0.2837(3) 0.0120(8) Uani 1 1 d . . .
F2 F 0.1907(5) 0.3109(5) 0.4805(3) 0.0104(8) Uani 1 1 d . . .
F3 F 0.5317(5) 0.4129(5) 0.5518(3) 0.0107(8) Uani 1 1 d . . .
F4 F 0.1882(5) 0.1058(5) 0.3400(3) 0.0128(8) Uani 1 1 d . . .
F5 F 0.5110(5) 0.1692(5) 0.3629(4) 0.0135(8) Uani 1 1 d . . .

loop_
_atom_site_aniso_label
_atom_site_aniso_U_11
_atom_site_aniso_U_22
_atom_site_aniso_U_33
_atom_site_aniso_U_23
_atom_site_aniso_U_13
_atom_site_aniso_U_12
U1 0.00704(12) 0.00802(12) 0.00656(12) 0.00051(8) -0.00001(8) 0.00386(9)
Zn1 0.0143(6) 0.0143(6) 0.0121(9) 0.000 0.000 0.0072(3)
Na1 0.0090(14) 0.0090(14) 0.012(2) 0.000 0.000 0.0045(7)
Na2 0.021(2) 0.021(2) 0.014(4) 0.000 0.000 0.0104(12)
F1 0.020(2) 0.013(2) 0.0069(18) -0.0008(15) -0.0017(16) 0.0113(18)
F2 0.0102(18) 0.0112(19) 0.0112(19) 0.0007(15) 0.0009(15) 0.0063(15)
F3 0.013(2) 0.0104(19) 0.0089(18) 0.0006(15) -0.0039(16) 0.0062(16)
F4 0.0105(19) 0.0091(19) 0.015(2) -0.0006(16) -0.0047(16) 0.0022(16)
F5 0.015(2) 0.018(2) 0.013(2) 0.0007(17) -0.0022(16) 0.0122(18)

loop_
_atom_type_symbol
_atom_type_description
_atom_type_scat_dispersion_real
_atom_type_scat_dispersion_imag
_atom_type_scat_source
F F 0.0171 0.0103 'International Tables Vol C Tables 4.2.6.8 and 6.1.1.4'
Na Na 0.0362 0.0249 'International Tables Vol C Tables 4.2.6.8 and 6.1.1.4'
Zn Zn 0.2839 1.4301 'International Tables Vol C Tables 4.2.6.8 and 6.1.1.4'
U U -9.6767 9.6646 'International Tables Vol C Tables 4.2.6.8 and 6.1.1.4'

loop_
_geom_angle_atom_site_label_1
_geom_angle_atom_site_label_2
_geom_angle_atom_site_label_3
_geom_angle
_geom_angle_site_symmetry_1
_geom_angle_site_symmetry_3
F4 U1 F2 74.31(16) . .
F4 U1 F5 141.50(17) . 3_665
F2 U1 F5 142.44(16) . 3_665
F4 U1 F3 137.41(16) . .
F2 U1 F3 86.43(15) . .
F5 U1 F3 71.46(16) 3_665 .
F4 U1 F1 81.06(16) . .
F2 U1 F1 76.29(15) . .
F5 U1 F1 95.54(16) 3_665 .
F3 U1 F1 131.21(15) . .
F4 U1 F5 79.87(16) . .
F2 U1 F5 140.62(16) . .
F5 U1 F5 72.4(2) 3_665 .
F3 U1 F5 93.17(15) . .
F1 U1 F5 128.43(15) . .
F4 U1 F2 69.08(15) . 8_556
F2 U1 F2 72.51(16) . 8_556
F5 U1 F2 123.09(15) 3_665 8_556
F3 U1 F2 68.98(14) . 8_556
F1 U1 F2 141.37(16) . 8_556
F5 U1 F2 70.71(15) . 8_556
F4 U1 F1 72.72(16) . 4
F2 U1 F1 129.19(15) . 4
F5 U1 F1 72.18(16) 3_665 4
F3 U1 F1 142.54(15) . 4
F1 U1 F1 61.31(19) . 4
F5 U1 F1 67.34(15) . 4
F2 U1 F1 126.86(15) 8_556 4
F4 U1 F3 138.46(15) . 7_666
F2 U1 F3 72.22(15) . 7_666
F5 U1 F3 70.82(16) 3_665 7_666
F3 U1 F3 63.58(17) . 7_666
F1 U1 F3 67.72(14) . 7_666
F5 U1 F3 141.19(16) . 7_666
F2 U1 F3 121.41(14) 8_556 7_666
F1 U1 F3 111.71(15) 4 7_666
F4 U1 Na3 39.8(4) . 3
F2 U1 Na3 110.8(4) . 3
F5 U1 Na3 106.8(4) 3_665 3
F3 U1 Na3 124.1(4) . 3
F1 U1 Na3 104.7(4) . 3
F5 U1 Na3 40.3(4) . 3
F2 U1 Na3 67.0(4) 8_556 3
F1 U1 Na3 60.0(4) 4 3
F3 U1 Na3 171.4(4) 7_666 3
F4 U1 Na3 45.5(4) . 4
F2 U1 Na3 119.7(4) . 4
F5 U1 Na3 96.4(4) 3_665 4
F3 U1 Na3 137.6(4) . 4
F1 U1 Na3 89.4(4) . 4
F5 U1 Na3 45.0(4) . 4
F2 U1 Na3 86.7(4) 8_556 4
F1 U1 Na3 40.3(4) 4 4
F3 U1 Na3 151.8(4) 7_666 4
F4 U1 Na3 134.2(4) . 2_665
F2 U1 Na3 114.1(4) . 2_665
F5 U1 Na3 38.1(4) 3_665 2_665
F3 U1 Na3 88.3(4) . 2_665
F1 U1 Na3 59.8(4) . 2_665
F5 U1 Na3 105.3(4) . 2_665
F2 U1 Na3 156.3(4) 8_556 2_665
F1 U1 Na3 68.2(4) 4 2_665
F3 U1 Na3 47.6(4) 7_666 2_665
Na3 U1 Na3 125.6(7) 3 2_665
Na3 U1 Na3 107.1(2) 4 2_665
F4 Zn1 F4 95.9(3) 6 3
F4 Zn1 F4 88.91(19) 6 4
F4 Zn1 F4 173.3(3) 3 4
F4 Zn1 F4 173.3(3) 6 .
F4 Zn1 F4 88.91(19) 3 .
F4 Zn1 F4 86.6(3) 4 .
F4 Zn1 F4 88.91(19) 6 5
F4 Zn1 F4 86.6(3) 3 5
F4 Zn1 F4 88.91(19) 4 5
F4 Zn1 F4 95.9(3) . 5
F4 Zn1 F4 86.6(3) 6 2
F4 Zn1 F4 88.91(19) 3 2
F4 Zn1 F4 95.9(3) 4 2
F4 Zn1 F4 88.91(19) . 2
F4 Zn1 F4 173.3(3) 5 2
F4 Zn1 Na3 96.9(4) 6 .
F4 Zn1 Na3 131.3(5) 3 .
F4 Zn1 Na3 52.1(5) 4 .
F4 Zn1 Na3 76.5(4) . .
F4 Zn1 Na3 140.2(5) 5 .
F4 Zn1 Na3 45.5(5) 2 .
F4 Zn1 Na3 45.5(5) 6 5
F4 Zn1 Na3 52.1(5) 3 5
F4 Zn1 Na3 131.3(5) 4 5
F4 Zn1 Na3 140.2(4) . 5
F4 Zn1 Na3 76.5(4) 5 5
F4 Zn1 Na3 96.9(4) 2 5
Na3 Zn1 Na3 133.0(8) . 5
F4 Zn1 Na3 52.1(5) 6 2
F4 Zn1 Na3 45.5(5) 3 2
F4 Zn1 Na3 140.2(4) 4 2
F4 Zn1 Na3 131.3(5) . 2
F4 Zn1 Na3 96.9(4) 5 2
F4 Zn1 Na3 76.5(4) 2 2
Na3 Zn1 Na3 117.6(2) . 2
Na3 Zn1 Na3 21.7(8) 5 2
F4 Zn1 Na3 131.3(5) 6 4
F4 Zn1 Na3 96.9(4) 3 4
F4 Zn1 Na3 76.5(4) 4 4
F4 Zn1 Na3 52.1(5) . 4
F4 Zn1 Na3 45.5(5) 5 4
F4 Zn1 Na3 140.2(5) 2 4
Na3 Zn1 Na3 108.7(8) . 4
Na3 Zn1 Na3 117.6(2) 5 4
Na3 Zn1 Na3 133.0(8) 2 4
F4 Zn1 Na3 140.2(4) 6 3
F4 Zn1 Na3 76.5(4) 3 3
F4 Zn1 Na3 96.9(4) 4 3
F4 Zn1 Na3 45.5(5) . 3
F4 Zn1 Na3 52.1(5) 5 3
F4 Zn1 Na3 131.3(5) 2 3
Na3 Zn1 Na3 117.6(2) . 3
Na3 Zn1 Na3 108.7(8) 5 3
Na3 Zn1 Na3 117.6(2) 2 3
F4 Zn1 Na3 76.5(4) 6 6
F4 Zn1 Na3 140.2(4) 3 6
F4 Zn1 Na3 45.5(5) 4 6
F4 Zn1 Na3 96.9(4) . 6
F4 Zn1 Na3 131.3(5) 5 6
F4 Zn1 Na3 52.1(5) 2 6
Na3 Zn1 Na3 21.7(8) . 6
Na3 Zn1 Na3 117.6(2) 5 6
Na3 Zn1 Na3 108.7(8) 2 6
Na3 Zn1 Na3 117.6(2) 4 6
Na3 Zn1 Na3 133.0(8) 3 6
F1 Na1 F1 109.98(16) 3_565 2_665
F1 Na1 F1 109.98(16) 3_565 .
F1 Na1 F1 109.98(16) 2_665 .
F1 Na1 F3 90.16(16) 3_565 8_566
F1 Na1 F3 70.33(15) 2_665 8_566
F1 Na1 F3 157.5(2) . 8_566
F1 Na1 F3 70.33(15) 3_565 9_556
F1 Na1 F3 157.5(2) 2_665 9_556
F1 Na1 F3 90.16(16) . 9_556
F3 Na1 F3 87.2(2) 8_566 9_556
F1 Na1 F3 157.5(2) 3_565 7_666
F1 Na1 F3 90.16(16) 2_665 7_666
F1 Na1 F3 70.32(15) . 7_666
F3 Na1 F3 87.2(2) 8_566 7_666
F3 Na1 F3 87.2(2) 9_556 7_666
F1 Na1 Na3 46.6(4) 3_565 3_565
F1 Na1 Na3 69.2(4) 2_665 3_565
F1 Na1 Na3 146.5(5) . 3_565
F3 Na1 Na3 55.7(5) 8_566 3_565
F3 Na1 Na3 99.7(4) 9_556 3_565
F3 Na1 Na3 141.5(5) 7_666 3_565
F1 Na1 Na3 146.5(5) 3_565 2_665
F1 Na1 Na3 46.6(4) 2_665 2_665
F1 Na1 Na3 69.2(4) . 2_665
F3 Na1 Na3 99.7(4) 8_566 2_665
F3 Na1 Na3 141.5(5) 9_556 2_665
F3 Na1 Na3 55.7(5) 7_666 2_665
Na3 Na1 Na3 115.5(3) 3_565 2_665
F1 Na1 Na3 69.2(4) 3_565 .
F1 Na1 Na3 146.5(5) 2_665 .
F1 Na1 Na3 46.6(4) . .
F3 Na1 Na3 141.5(5) 8_566 .
F3 Na1 Na3 55.7(5) 9_556 .
F3 Na1 Na3 99.7(4) 7_666 .
Na3 Na1 Na3 115.5(3) 3_565 .
Na3 Na1 Na3 115.5(3) 2_665 .
F1 Na1 U1 33.78(12) 3_565 3_565
F1 Na1 U1 136.00(12) 2_665 3_565
F1 Na1 U1 107.77(12) . 3_565
F3 Na1 U1 83.13(12) 8_566 3_565
F3 Na1 U1 37.24(10) 9_556 3_565
F3 Na1 U1 123.75(18) 7_666 3_565
Na3 Na1 U1 66.9(4) 3_565 3_565
Na3 Na1 U1 177.0(4) 2_665 3_565
Na3 Na1 U1 61.4(4) . 3_565
F1 Na1 U1 107.77(12) 3_565 2_665
F1 Na1 U1 33.78(12) 2_665 2_665
F1 Na1 U1 136.00(12) . 2_665
F3 Na1 U1 37.24(10) 8_566 2_665
F3 Na1 U1 123.75(18) 9_556 2_665
F3 Na1 U1 83.13(12) 7_666 2_665
Na3 Na1 U1 61.4(4) 3_565 2_665
Na3 Na1 U1 66.9(4) 2_665 2_665
Na3 Na1 U1 177.0(4) . 2_665
U1 Na1 U1 116.17(5) 3_565 2_665
F1 Na1 U1 136.00(12) 3_565 .
F1 Na1 U1 107.77(12) 2_665 .
F1 Na1 U1 33.78(12) . .
F3 Na1 U1 123.75(18) 8_566 .
F3 Na1 U1 83.13(12) 9_556 .
F3 Na1 U1 37.24(10) 7_666 .
Na3 Na1 U1 177.0(4) 3_565 .
Na3 Na1 U1 61.4(4) 2_665 .
Na3 Na1 U1 66.9(4) . .
U1 Na1 U1 116.17(5) 3_565 .
U1 Na1 U1 116.17(5) 2_665 .
F4 Na2 F4 180.0 9_556 3
F4 Na2 F4 63.99(15) 9_556 7_556
F4 Na2 F4 116.01(15) 3 7_556
F4 Na2 F4 116.01(15) 9_556 .
F4 Na2 F4 63.99(15) 3 .
F4 Na2 F4 180.0 7_556 .
F4 Na2 F4 63.99(15) 9_556 8_556
F4 Na2 F4 116.01(15) 3 8_556
F4 Na2 F4 63.99(15) 7_556 8_556
F4 Na2 F4 116.01(15) . 8_556
F4 Na2 F4 116.01(15) 9_556 2
F4 Na2 F4 63.99(15) 3 2
F4 Na2 F4 116.01(15) 7_556 2
F4 Na2 F4 63.99(15) . 2
F4 Na2 F4 180.00(12) 8_556 2
F4 Na2 F2 58.53(13) 9_556 .
F4 Na2 F2 121.47(13) 3 .
F4 Na2 F2 118.61(13) 7_556 .
F4 Na2 F2 61.39(13) . .
F4 Na2 F2 105.50(13) 8_556 .
F4 Na2 F2 74.50(13) 2 .
F4 Na2 F2 74.49(13) 9_556 8_556
F4 Na2 F2 105.51(13) 3 8_556
F4 Na2 F2 121.46(13) 7_556 8_556
F4 Na2 F2 58.54(13) . 8_556
F4 Na2 F2 61.39(13) 8_556 8_556
F4 Na2 F2 118.61(13) 2 8_556
F2 Na2 F2 60.88(3) . 8_556
F4 Na2 F2 105.51(13) 9_556 2
F4 Na2 F2 74.49(13) 3 2
F4 Na2 F2 58.54(13) 7_556 2
F4 Na2 F2 121.46(13) . 2
F4 Na2 F2 118.61(13) 8_556 2
F4 Na2 F2 61.39(13) 2 2
F2 Na2 F2 119.12(3) . 2
F2 Na2 F2 180.0 8_556 2
F4 Na2 F2 121.46(13) 9_556 7_556
F4 Na2 F2 58.54(13) 3 7_556
F4 Na2 F2 61.39(13) 7_556 7_556
F4 Na2 F2 118.61(13) . 7_556
F4 Na2 F2 74.50(13) 8_556 7_556
F4 Na2 F2 105.50(13) 2 7_556
F2 Na2 F2 180.0 . 7_556
F2 Na2 F2 119.12(3) 8_556 7_556
F2 Na2 F2 60.88(3) 2 7_556
F4 Na2 F2 61.39(13) 9_556 9_556
F4 Na2 F2 118.61(13) 3 9_556
F4 Na2 F2 74.50(13) 7_556 9_556
F4 Na2 F2 105.50(13) . 9_556
F4 Na2 F2 121.47(13) 8_556 9_556
F4 Na2 F2 58.53(13) 2 9_556
F2 Na2 F2 60.88(3) . 9_556
F2 Na2 F2 119.12(3) 8_556 9_556
F2 Na2 F2 60.88(3) 2 9_556
F2 Na2 F2 119.12(3) 7_556 9_556
F4 Na2 F2 118.61(13) 9_556 3
F4 Na2 F2 61.39(13) 3 3
F4 Na2 F2 105.50(13) 7_556 3
F4 Na2 F2 74.50(13) . 3
F4 Na2 F2 58.53(13) 8_556 3
F4 Na2 F2 121.47(13) 2 3
F2 Na2 F2 119.12(3) . 3
F2 Na2 F2 60.88(3) 8_556 3
F2 Na2 F2 119.12(3) 2 3
F2 Na2 F2 60.88(3) 7_556 3
F2 Na2 F2 180.00(18) 9_556 3
Na3 Na3 F1 122(3) 6 .
Na3 Na3 F4 86.4(15) 6 2
F1 Na3 F4 115.5(10) . 2
Na3 Na3 F5 85(2) 6 2
F1 Na3 F5 147.9(12) . 2
F4 Na3 F5 79.6(8) 2 2
Na3 Na3 F5 66.3(19) 6 4
F1 Na3 F5 66.7(7) . 4
F4 Na3 F5 143.9(11) 2 4
F5 Na3 F5 118.7(10) 2 4
Na3 Na3 F4 65.1(14) 6 4
F1 Na3 F4 70.0(7) . 4
F4 Na3 F4 75.7(7) 2 4
F5 Na3 F4 141.9(11) 2 4
F5 Na3 F4 71.6(7) 4 4
Na3 Na3 F3 142.0(11) 6 9_556
F1 Na3 F3 81.5(7) . 9_556
F4 Na3 F3 110.8(9) 2 9_556
F5 Na3 F3 66.5(6) 2 9_556
F5 Na3 F3 105.1(9) 4 9_556
F4 Na3 F3 150.3(10) 4 9_556
Na3 Na3 F2 159.0(10) 6 .
F1 Na3 F2 63.0(5) . .
F4 Na3 F2 73.8(7) 2 .
F5 Na3 F2 97.9(8) 2 .
F5 Na3 F2 127.8(9) 4 .
F4 Na3 F2 102.4(8) 4 .
F3 Na3 F2 55.2(5) 9_556 .
Na3 Na3 Na1 128.7(18) 6 .
F1 Na3 Na1 45.7(4) . .
F4 Na3 Na1 144.6(10) 2 .
F5 Na3 Na1 105.3(8) 2 .
F5 Na3 Na1 64.8(6) 4 .
F4 Na3 Na1 111.7(8) 4 .
F3 Na3 Na1 46.2(4) 9_556 .
F2 Na3 Na1 70.8(5) . .
Na3 Na3 Zn1 79.1(4) 6 .
F1 Na3 Zn1 87.6(7) . .
F4 Na3 Zn1 38.3(4) 2 .
F5 Na3 Zn1 116.1(9) 2 .
F5 Na3 Zn1 110.1(8) 4 .
F4 Na3 Zn1 38.6(4) 4 .
F3 Na3 Zn1 135.1(9) 9_556 .
F2 Na3 Zn1 81.0(6) . .
Na1 Na3 Zn1 132.5(7) . .
Na3 Na3 U1 81(2) 6 2
F1 Na3 U1 148.3(9) . 2
F4 Na3 U1 38.8(4) 2 2
F5 Na3 U1 41.1(4) 2 2
F5 Na3 U1 144.2(8) 4 2
F4 Na3 U1 107.7(8) 4 2
F3 Na3 U1 92.0(7) 9_556 2
F2 Na3 U1 87.8(6) . 2
Na1 Na3 U1 138.1(8) . 2
Zn1 Na3 U1 75.2(5) . 2
Na3 Na3 U1 79(2) 6 4
F1 Na3 U1 43.1(4) . 4
F4 Na3 U1 113.3(8) 2 4
F5 Na3 U1 158.8(10) 2 4
F5 Na3 U1 41.4(4) 4 4
F4 Na3 U1 39.3(4) 4 4
F3 Na3 U1 119.7(8) 9_556 4
F2 Na3 U1 101.8(6) . 4
Na1 Na3 U1 74.4(5) . 4
Zn1 Na3 U1 75.0(5) . 4
U1 Na3 U1 146.8(8) 2 4
Na1 F1 Na3 87.7(6) . .
Na1 F1 U1 113.4(2) . .
Na3 F1 U1 114.9(6) . .
Na1 F1 U1 119.6(2) . 4
Na3 F1 U1 96.7(6) . 4
U1 F1 U1 118.44(18) . 4
U1 F2 U1 153.1(2) . 9_556
U1 F2 Na2 101.77(15) . .
U1 F2 Na2 99.44(15) 9_556 .
U1 F2 Na3 94.4(5) . .
U1 F2 Na3 100.1(5) 9_556 .
Na2 F2 Na3 94.9(5) . .
U1 F3 Na1 134.9(2) . 7_666
U1 F3 U1 116.42(17) . 7_666
Na1 F3 U1 107.23(17) 7_666 7_666
U1 F3 Na3 111.3(6) . 8_556
Na1 F3 Na3 78.1(5) 7_666 8_556
U1 F3 Na3 90.3(5) 7_666 8_556
Zn1 F4 U1 150.9(2) . .
Zn1 F4 Na3 96.2(6) . 3
U1 F4 Na3 101.4(6) . 3
Zn1 F4 Na3 89.3(6) . 4
U1 F4 Na3 95.2(6) . 4
Zn1 F4 Na2 88.31(15) . .
U1 F4 Na2 104.02(17) . .
Na3 F4 Na2 116.4(6) 3 .
Na3 F4 Na2 144.0(5) 4 .
U1 F5 Na3 103.8(6) 2_655 3
U1 F5 U1 153.0(2) 2_655 .
Na3 F5 U1 98.6(6) 3 .
U1 F5 Na3 113.2(6) 2_655 4
U1 F5 Na3 93.6(6) . 4

loop_
_geom_bond_atom_site_label_1
_geom_bond_atom_site_label_2
_geom_bond_distance
_geom_bond_site_symmetry_2
U1 F4 2.245(4) .
U1 F2 2.263(4) .
U1 F5 2.298(4) 3_665
U1 F3 2.316(4) .
U1 F1 2.321(4) .
U1 F5 2.337(4) .
U1 F2 2.352(4) 8_556
U1 F1 2.425(4) 4
U1 F3 2.428(4) 7_666
Zn1 F4 1.996(4) 6
Zn1 F4 1.996(4) 3
Zn1 F4 1.996(4) 4
Zn1 F4 1.996(4) .
Zn1 F4 1.996(4) 5
Zn1 F4 1.996(4) 2
Zn1 Na3 3.20(2) .
Zn1 Na3 3.20(2) 5
Zn1 Na3 3.20(2) 2
Zn1 Na3 3.20(2) 4
Zn1 Na3 3.20(2) 3
Zn1 Na3 3.20(2) 6
Na1 F1 2.265(5) 3_565
Na1 F1 2.265(5) 2_665
Na1 F1 2.265(5) .
Na1 F3 2.331(5) 8_566
Na1 F3 2.331(5) 9_556
Na1 F3 2.331(5) 7_666
Na1 Na3 3.16(2) 3_565
Na1 Na3 3.16(2) 2_665
Na1 Na3 3.16(2) .
Na2 F4 2.639(5) 9_556
Na2 F4 2.639(5) 3
Na2 F4 2.639(5) 7_556
Na2 F4 2.639(5) .
Na2 F4 2.639(5) 8_556
Na2 F4 2.639(5) 2
Na2 F2 2.694(4) .
Na2 F2 2.694(4) 8_556
Na2 F2 2.694(4) 2
Na2 F2 2.694(4) 7_556
Na2 F2 2.694(4) 9_556
Na2 F2 2.694(4) 3
Na3 Na3 1.21(5) 6
Na3 F1 2.30(2) .
Na3 F4 2.30(3) 2
Na3 F5 2.30(2) 2
Na3 F5 2.50(2) 4
Na3 F4 2.53(2) 4
Na3 F3 2.67(2) 9_556
Na3 F2 3.00(2) .
F1 U1 2.425(4) 4
F2 U1 2.352(4) 9_556
F3 Na1 2.331(5) 7_666
F3 U1 2.428(4) 7_666
F3 Na3 2.67(2) 8_556
F4 Na3 2.30(3) 3
F4 Na3 2.53(2) 4
F5 U1 2.298(4) 2_655
F5 Na3 2.30(2) 3
F5 Na3 2.50(2) 4
